data_7017406
loop_
_publ_author_name
'Kutasi, Anna M.'
'Turner, David R.'
'Moubaraki, Boujemaa'
'Batten, Stuart R.'
'Murray, Keith S.'

_publ_section_title
;
 Complexes of a hexa-nitrile dianion with neutral, chelating co-ligands:
 Self-assembly, structure and magnetism.
;
_journal_issue 45
_journal_name_full 'Dalton transactions (Cambridge, England : 2003)'
_journal_page_first 12358
_journal_page_last 12367
_journal_paper_doi 10.1039/c1dt11369k
_journal_volume 40
_journal_year 2011
_chemical_formula_moiety 'C64 H32 Mn2 N20, 2(C H4 O)'
_chemical_formula_sum 'C66 H40 Mn2 N20 O2'
_chemical_formula_weight 1255.06
_chemical_name_common (Mn(bipy)2(HCTMCP))2.2MeOH
_chemical_name_systematic
;
[Mn(bipy)2(HCTMCP)]2.2MeOH
;
_space_group_IT_number 2
_symmetry_cell_setting triclinic
_symmetry_space_group_name_Hall '-P 1'
_symmetry_space_group_name_H-M 'P -1'
_atom_sites_solution_hydrogens geom
_atom_sites_solution_primary direct
_atom_sites_solution_secondary difmap
_audit_creation_method SHELXL-97
_cell_angle_alpha 90.936(1)
_cell_angle_beta 92.611(1)
_cell_angle_gamma 93.876(2)
_cell_formula_units_Z 1
_cell_length_a 9.2763(1)
_cell_length_b 12.7033(2)
_cell_length_c 12.8777(3)
_cell_measurement_reflns_used 27280
_cell_measurement_temperature 123(2)
_cell_measurement_theta_max 27.50
_cell_measurement_theta_min 3.17
_cell_volume 1512.17(5)
_computing_cell_refinement 'DENZO-SMN (Otwinowski & Minor, 1997)'
_computing_data_collection 'Collect (Hooft, 1999)'
_computing_data_reduction 'DENZO-SMN (Otwinowski & Minor, 1997)'
_computing_molecular_graphics 'X-Seed (Barbour, 1999)'
_computing_publication_material 'CIFTAB (Sheldrick, 1997)'
_computing_structure_refinement 'SHELXL-97 (Sheldrick, 1997)'
_computing_structure_solution 'SHELXS-97 (Sheldrick, 1990)'
_diffrn_ambient_temperature 123(2)
_diffrn_measured_fraction_theta_full 0.995
_diffrn_measured_fraction_theta_max 0.995
_diffrn_measurement_device_type 'Nonius KappaCCD'
_diffrn_measurement_method 'phi and omega scans'
_diffrn_radiation_monochromator graphite
_diffrn_radiation_source 'fine-focus sealed tube'
_diffrn_radiation_type MoK\a
_diffrn_radiation_wavelength 0.71073
_diffrn_reflns_av_R_equivalents 0.1104
_diffrn_reflns_av_sigmaI/netI 0.1136
_diffrn_reflns_limit_h_max 9
_diffrn_reflns_limit_h_min -12
_diffrn_reflns_limit_k_max 16
_diffrn_reflns_limit_k_min -16
_diffrn_reflns_limit_l_max 16
_diffrn_reflns_limit_l_min -16
_diffrn_reflns_number 27280
_diffrn_reflns_theta_full 27.50
_diffrn_reflns_theta_max 27.50
_diffrn_reflns_theta_min 3.17
_exptl_absorpt_coefficient_mu 0.481
_exptl_absorpt_correction_T_max 0.9648
_exptl_absorpt_correction_T_min 0.9098
_exptl_absorpt_correction_type empirical
_exptl_absorpt_process_details SORTAV
_exptl_crystal_colour yellow
_exptl_crystal_density_diffrn 1.378
_exptl_crystal_density_method 'not measured'
_exptl_crystal_description plate
_exptl_crystal_F_000 642
_exptl_crystal_size_max 0.20
_exptl_crystal_size_mid 0.15
_exptl_crystal_size_min 0.08
_refine_diff_density_max 1.083
_refine_diff_density_min -0.492
_refine_diff_density_rms 0.096
_refine_ls_extinction_method none
_refine_ls_goodness_of_fit_ref 1.041
_refine_ls_hydrogen_treatment constr
_refine_ls_matrix_type full
_refine_ls_number_parameters 405
_refine_ls_number_reflns 6899
_refine_ls_number_restraints 1
_refine_ls_restrained_S_all 1.042
_refine_ls_R_factor_all 0.1260
_refine_ls_R_factor_gt 0.0627
_refine_ls_shift/su_max 0.001
_refine_ls_shift/su_mean 0.000
_refine_ls_structure_factor_coef Fsqd
_refine_ls_weighting_details 'calc w=1/[\s^2^(Fo^2^)+(0.0940P)^2^+0.0000P] where P=(Fo^2^+2Fc^2^)/3'
_refine_ls_weighting_scheme calc
_refine_ls_wR_factor_gt 0.1505
_refine_ls_wR_factor_ref 0.1773
_reflns_number_gt 4159
_reflns_number_total 6899
_reflns_threshold_expression >2sigma(I)
_cod_data_source_file c1dt11369k.txt
_cod_data_source_block 1
_cod_depositor_comments
;
The following automatic conversions were performed:

'_exptl_absorpt_correction_type' value 'Empirical' changed to
'empirical' according to
/home/saulius/struct/CIF-dictionaries/cif_core.dic dictionary named
'cif_core.dic' version 2.4.1 from 2010-06-29.

Automatic conversion script
Id: cif_fix_values 1715 2011-07-08 13:25:40Z adriana 
;
_cod_original_sg_symbol_H-M P-1
_cod_database_code 7017406

loop_
_symmetry_equiv_pos_as_xyz
'x, y, z'
'-x, -y, -z'

loop_
_atom_site_label
_atom_site_type_symbol
_atom_site_fract_x
_atom_site_fract_y
_atom_site_fract_z
_atom_site_U_iso_or_equiv
_atom_site_adp_type
_atom_site_occupancy
_atom_site_symmetry_multiplicity
_atom_site_calc_flag
_atom_site_refinement_flags
_atom_site_disorder_assembly
_atom_site_disorder_group
Mn1 Mn 0.03234(5) 0.77255(4) 0.76677(4) 0.01839(18) Uani 1 1 d . . .
N1 N -0.1820(3) 0.7767(2) 0.6745(2) 0.0227(6) Uani 1 1 d . . .
N2 N 0.0772(3) 0.8513(2) 0.6168(2) 0.0193(6) Uani 1 1 d . . .
C10 C -0.3111(4) 0.7436(3) 0.7096(3) 0.0335(9) Uani 1 1 d . . .
H10 H -0.3160 0.7220 0.7797 0.040 Uiso 1 1 calc R . .
C11 C -0.4365(4) 0.7399(4) 0.6482(3) 0.0418(10) Uani 1 1 d . . .
H11 H -0.5260 0.7153 0.6752 0.050 Uiso 1 1 calc R . .
C12 C -0.4304(4) 0.7723(3) 0.5471(3) 0.0400(10) Uani 1 1 d . . .
H12 H -0.5162 0.7718 0.5039 0.048 Uiso 1 1 calc R . .
C13 C -0.2980(3) 0.8056(3) 0.5088(3) 0.0287(8) Uani 1 1 d . . .
H13 H -0.2915 0.8271 0.4388 0.034 Uiso 1 1 calc R . .
C14 C -0.1747(3) 0.8071(2) 0.5748(3) 0.0195(7) Uani 1 1 d . . .
C15 C -0.0296(3) 0.8457(2) 0.5415(2) 0.0185(7) Uani 1 1 d . . .
C16 C -0.0035(4) 0.8748(3) 0.4412(3) 0.0246(8) Uani 1 1 d . . .
H16 H -0.0792 0.8686 0.3888 0.029 Uiso 1 1 calc R . .
C17 C 0.1340(4) 0.9133(3) 0.4172(3) 0.0264(8) Uani 1 1 d . . .
H17 H 0.1532 0.9331 0.3481 0.032 Uiso 1 1 calc R . .
C18 C 0.2426(4) 0.9228(3) 0.4939(3) 0.0256(8) Uani 1 1 d . . .
H18 H 0.3373 0.9501 0.4795 0.031 Uiso 1 1 calc R . .
C19 C 0.2093(3) 0.8911(3) 0.5928(3) 0.0253(8) Uani 1 1 d . . .
H19 H 0.2834 0.8979 0.6464 0.030 Uiso 1 1 calc R . .
N3 N 0.0564(3) 0.6093(2) 0.6982(2) 0.0200(6) Uani 1 1 d . . .
N4 N -0.0559(3) 0.6585(2) 0.8798(2) 0.0188(6) Uani 1 1 d . . .
C20 C -0.1128(3) 0.6877(3) 0.9680(3) 0.0241(8) Uani 1 1 d . . .
H20 H -0.0993 0.7597 0.9897 0.029 Uiso 1 1 calc R . .
C21 C -0.1911(4) 0.6181(3) 1.0302(3) 0.0277(8) Uani 1 1 d . . .
H21 H -0.2291 0.6412 1.0932 0.033 Uiso 1 1 calc R . .
C22 C -0.2114(4) 0.5144(3) 0.9967(3) 0.0351(9) Uani 1 1 d . . .
H22 H -0.2668 0.4650 1.0359 0.042 Uiso 1 1 calc R . .
C23 C -0.1513(4) 0.4820(3) 0.9062(3) 0.0312(9) Uani 1 1 d . . .
H23 H -0.1643 0.4105 0.8830 0.037 Uiso 1 1 calc R . .
C24 C -0.0716(3) 0.5559(3) 0.8498(3) 0.0220(8) Uani 1 1 d . . .
C25 C 0.0030(3) 0.5273(3) 0.7543(3) 0.0221(8) Uani 1 1 d . . .
C26 C 0.0216(4) 0.4243(3) 0.7250(3) 0.0300(8) Uani 1 1 d . . .
H26 H -0.0173 0.3676 0.7646 0.036 Uiso 1 1 calc R . .
C27 C 0.0973(4) 0.4044(3) 0.6377(3) 0.0348(9) Uani 1 1 d . . .
H27 H 0.1128 0.3340 0.6175 0.042 Uiso 1 1 calc R . .
C28 C 0.1497(4) 0.4871(3) 0.5804(3) 0.0350(9) Uani 1 1 d . . .
H28 H 0.2004 0.4753 0.5193 0.042 Uiso 1 1 calc R . .
C29 C 0.1269(4) 0.5882(3) 0.6140(3) 0.0277(8) Uani 1 1 d . . .
H29 H 0.1637 0.6457 0.5745 0.033 Uiso 1 1 calc R . .
C101 C 0.5828(3) 0.8826(2) 0.9556(2) 0.0177(7) Uani 1 1 d . . .
C110 C 0.4762(3) 0.7993(2) 0.9499(2) 0.0194(7) Uani 1 1 d . . .
C111 C 0.3618(3) 0.7918(2) 0.8737(3) 0.0190(7) Uani 1 1 d . . .
N112 N 0.2664(3) 0.7819(2) 0.8138(2) 0.0240(6) Uani 1 1 d . . .
C113 C 0.4730(3) 0.7220(3) 1.0278(3) 0.0275(8) Uani 1 1 d . . .
N114 N 0.4710(3) 0.6577(3) 1.0902(3) 0.0474(10) Uani 1 1 d . . .
C102 C 0.6517(3) 0.9740(2) 0.9174(2) 0.0173(7) Uani 1 1 d . . .
C120 C 0.6631(3) 1.0498(2) 0.8412(2) 0.0188(7) Uani 1 1 d . . .
C121 C 0.5700(3) 1.0430(3) 0.7502(3) 0.0224(8) Uani 1 1 d . . .
N122 N 0.4956(3) 1.0356(2) 0.6753(2) 0.0336(8) Uani 1 1 d . . .
C123 C 0.7709(4) 1.1346(3) 0.8514(3) 0.0222(7) Uani 1 1 d . . .
N124 N 0.8592(3) 1.2036(2) 0.8595(2) 0.0338(8) Uani 1 1 d . . .
C103 C 0.6999(3) 0.9332(2) 1.0107(2) 0.0181(7) Uani 1 1 d . . .
C130 C 0.7957(3) 0.9365(2) 1.0991(2) 0.0193(7) Uani 1 1 d . . .
C131 C 0.7790(3) 0.8584(3) 1.1767(3) 0.0221(7) Uani 1 1 d . . .
N132 N 0.7654(3) 0.7956(2) 1.2398(2) 0.0305(7) Uani 1 1 d . . .
C133 C 0.9036(3) 1.0176(3) 1.1164(2) 0.0196(7) Uani 1 1 d . . .
N134 N 0.9916(3) 1.0853(2) 1.1345(2) 0.0222(6) Uani 1 1 d . . .
O2 O 0.5255(7) 0.4875(5) 0.2342(5) 0.080(3) Uiso 0.543(7) 1 d P A 1
C32 C 0.4984(10) 0.5529(7) 0.3225(8) 0.060(3) Uiso 0.543(7) 1 d P A 1
O1 O 0.3652(11) 0.6027(9) 0.3500(8) 0.116(4) Uiso 0.457(7) 1 d PD A 2
C31 C 0.435(2) 0.5189(14) 0.4023(16) 0.157(8) Uiso 0.457(7) 1 d PD A 2

loop_
_atom_site_aniso_label
_atom_site_aniso_U_11
_atom_site_aniso_U_22
_atom_site_aniso_U_33
_atom_site_aniso_U_23
_atom_site_aniso_U_13
_atom_site_aniso_U_12
Mn1 0.0194(3) 0.0153(3) 0.0197(3) -0.0004(2) -0.0021(2) -0.00252(19)
N1 0.0184(14) 0.0251(16) 0.0241(16) -0.0030(13) -0.0018(12) 0.0019(12)
N2 0.0206(14) 0.0173(14) 0.0196(15) 0.0028(12) -0.0031(11) -0.0008(11)
C10 0.0250(19) 0.049(3) 0.026(2) 0.0027(18) 0.0053(16) -0.0005(17)
C11 0.0179(19) 0.071(3) 0.036(2) -0.004(2) 0.0018(17) -0.0013(18)
C12 0.0222(19) 0.059(3) 0.038(2) -0.005(2) -0.0086(17) 0.0033(18)
C13 0.0246(19) 0.038(2) 0.023(2) 0.0016(16) -0.0056(15) 0.0042(16)
C14 0.0220(17) 0.0159(17) 0.0205(18) -0.0031(14) -0.0027(14) 0.0032(13)
C15 0.0234(17) 0.0138(17) 0.0179(18) -0.0025(14) -0.0034(13) 0.0017(13)
C16 0.0321(19) 0.0213(18) 0.0197(19) -0.0038(15) -0.0039(15) 0.0012(15)
C17 0.039(2) 0.0212(19) 0.0192(19) 0.0024(15) 0.0070(16) 0.0005(15)
C18 0.0243(18) 0.0242(19) 0.029(2) 0.0053(16) 0.0061(15) -0.0009(14)
C19 0.0240(18) 0.0229(19) 0.028(2) 0.0017(16) -0.0040(15) -0.0034(14)
N3 0.0213(14) 0.0171(15) 0.0212(16) -0.0024(12) -0.0027(12) 0.0020(11)
N4 0.0232(14) 0.0164(15) 0.0162(15) -0.0021(12) 0.0021(11) -0.0020(11)
C20 0.0264(18) 0.0193(18) 0.026(2) -0.0024(15) 0.0001(15) 0.0001(14)
C21 0.0277(18) 0.030(2) 0.025(2) -0.0048(16) 0.0081(15) -0.0007(15)
C22 0.036(2) 0.035(2) 0.033(2) 0.0034(18) 0.0102(17) -0.0139(17)
C23 0.039(2) 0.0204(19) 0.032(2) -0.0054(16) 0.0034(17) -0.0124(16)
C24 0.0237(17) 0.0173(18) 0.0241(19) 0.0019(15) -0.0019(14) -0.0036(14)
C25 0.0242(17) 0.0169(18) 0.0241(19) -0.0021(15) -0.0049(14) -0.0031(14)
C26 0.048(2) 0.0149(18) 0.027(2) -0.0005(15) -0.0013(17) 0.0008(16)
C27 0.058(2) 0.020(2) 0.027(2) -0.0092(17) 0.0003(18) 0.0092(17)
C28 0.053(2) 0.030(2) 0.023(2) -0.0019(17) 0.0074(18) 0.0129(18)
C29 0.034(2) 0.028(2) 0.022(2) -0.0006(16) 0.0031(16) 0.0017(16)
C101 0.0197(16) 0.0193(17) 0.0139(17) -0.0015(14) 0.0001(13) 0.0005(13)
C110 0.0195(16) 0.0193(17) 0.0187(18) 0.0037(14) -0.0028(13) -0.0018(13)
C111 0.0211(17) 0.0145(17) 0.0217(19) 0.0014(14) 0.0071(15) 0.0000(13)
N112 0.0194(15) 0.0253(16) 0.0263(17) 0.0007(13) -0.0053(13) -0.0029(12)
C113 0.0169(17) 0.031(2) 0.033(2) 0.0030(18) -0.0046(15) -0.0061(14)
N114 0.0341(18) 0.054(2) 0.051(2) 0.028(2) -0.0125(16) -0.0158(16)
C102 0.0173(16) 0.0165(17) 0.0181(18) -0.0023(14) 0.0011(13) 0.0014(13)
C120 0.0218(17) 0.0181(17) 0.0156(17) -0.0027(14) 0.0000(13) -0.0029(13)
C121 0.0226(17) 0.0235(19) 0.0208(19) 0.0049(15) 0.0039(15) -0.0025(14)
N122 0.0329(17) 0.043(2) 0.0226(18) 0.0081(15) -0.0065(14) -0.0088(14)
C123 0.0260(18) 0.0216(19) 0.0191(18) 0.0027(15) 0.0001(14) 0.0028(15)
N124 0.0344(17) 0.0250(17) 0.041(2) 0.0059(15) -0.0034(14) -0.0074(14)
C103 0.0185(16) 0.0156(17) 0.0198(18) -0.0016(14) 0.0010(13) -0.0007(12)
C130 0.0233(17) 0.0182(17) 0.0154(17) -0.0009(14) -0.0029(13) -0.0034(13)
C131 0.0216(17) 0.0220(19) 0.0216(19) -0.0061(16) -0.0033(14) -0.0025(14)
N132 0.0359(17) 0.0246(17) 0.0297(18) 0.0053(15) -0.0087(14) -0.0018(13)
C133 0.0234(17) 0.0190(18) 0.0170(18) -0.0022(14) -0.0005(14) 0.0064(15)
N134 0.0255(15) 0.0171(15) 0.0232(16) -0.0056(12) -0.0039(12) -0.0003(12)

loop_
_atom_type_symbol
_atom_type_description
_atom_type_scat_dispersion_real
_atom_type_scat_dispersion_imag
_atom_type_scat_source
C C 0.0033 0.0016 'International Tables Vol C Tables 4.2.6.8 and 6.1.1.4'
H H 0.0000 0.0000 'International Tables Vol C Tables 4.2.6.8 and 6.1.1.4'
N N 0.0061 0.0033 'International Tables Vol C Tables 4.2.6.8 and 6.1.1.4'
Mn Mn 0.3368 0.7283 'International Tables Vol C Tables 4.2.6.8 and 6.1.1.4'
O O 0.0106 0.0060 'International Tables Vol C Tables 4.2.6.8 and 6.1.1.4'

loop_
_geom_angle_atom_site_label_1
_geom_angle_atom_site_label_2
_geom_angle_atom_site_label_3
_geom_angle
_geom_angle_site_symmetry_1
_geom_angle_site_symmetry_3
N4 Mn1 N134 95.32(10) . 2_677
N4 Mn1 N112 101.22(10) . .
N134 Mn1 N112 88.82(10) 2_677 .
N4 Mn1 N2 161.00(10) . .
N134 Mn1 N2 99.09(10) 2_677 .
N112 Mn1 N2 91.43(10) . .
N4 Mn1 N3 73.53(10) . .
N134 Mn1 N3 167.89(9) 2_677 .
N112 Mn1 N3 88.76(10) . .
N2 Mn1 N3 92.83(10) . .
N4 Mn1 N1 93.56(10) . .
N134 Mn1 N1 96.78(10) 2_677 .
N112 Mn1 N1 163.65(10) . .
N2 Mn1 N1 72.55(9) . .
N3 Mn1 N1 88.78(9) . .
C10 N1 C14 118.8(3) . .
C10 N1 Mn1 124.7(2) . .
C14 N1 Mn1 116.32(19) . .
C19 N2 C15 118.3(3) . .
C19 N2 Mn1 123.4(2) . .
C15 N2 Mn1 117.7(2) . .
N1 C10 C11 122.6(3) . .
N1 C10 H10 118.7 . .
C11 C10 H10 118.7 . .
C10 C11 C12 118.9(3) . .
C10 C11 H11 120.5 . .
C12 C11 H11 120.5 . .
C11 C12 C13 119.4(3) . .
C11 C12 H12 120.3 . .
C13 C12 H12 120.3 . .
C12 C13 C14 118.8(3) . .
C12 C13 H13 120.6 . .
C14 C13 H13 120.6 . .
N1 C14 C13 121.4(3) . .
N1 C14 C15 116.3(3) . .
C13 C14 C15 122.4(3) . .
N2 C15 C16 121.3(3) . .
N2 C15 C14 115.5(3) . .
C16 C15 C14 123.1(3) . .
C15 C16 C17 119.6(3) . .
C15 C16 H16 120.2 . .
C17 C16 H16 120.2 . .
C18 C17 C16 119.7(3) . .
C18 C17 H17 120.2 . .
C16 C17 H17 120.2 . .
C17 C18 C19 117.8(3) . .
C17 C18 H18 121.1 . .
C19 C18 H18 121.1 . .
N2 C19 C18 123.2(3) . .
N2 C19 H19 118.4 . .
C18 C19 H19 118.4 . .
C29 N3 C25 118.4(3) . .
C29 N3 Mn1 125.6(2) . .
C25 N3 Mn1 115.8(2) . .
C20 N4 C24 118.7(3) . .
C20 N4 Mn1 123.1(2) . .
C24 N4 Mn1 117.4(2) . .
N4 C20 C21 123.3(3) . .
N4 C20 H20 118.3 . .
C21 C20 H20 118.3 . .
C22 C21 C20 117.5(3) . .
C22 C21 H21 121.3 . .
C20 C21 H21 121.3 . .
C21 C22 C23 120.2(3) . .
C21 C22 H22 119.9 . .
C23 C22 H22 119.9 . .
C22 C23 C24 118.9(3) . .
C22 C23 H23 120.6 . .
C24 C23 H23 120.6 . .
N4 C24 C23 121.4(3) . .
N4 C24 C25 116.0(3) . .
C23 C24 C25 122.6(3) . .
N3 C25 C26 121.2(3) . .
N3 C25 C24 115.9(3) . .
C26 C25 C24 122.9(3) . .
C25 C26 C27 119.4(3) . .
C25 C26 H26 120.3 . .
C27 C26 H26 120.3 . .
C28 C27 C26 119.4(3) . .
C28 C27 H27 120.3 . .
C26 C27 H27 120.3 . .
C27 C28 C29 118.2(4) . .
C27 C28 H28 120.9 . .
C29 C28 H28 120.9 . .
N3 C29 C28 123.5(3) . .
N3 C29 H29 118.3 . .
C28 C29 H29 118.3 . .
C103 C101 C102 59.7(2) . .
C103 C101 C110 147.8(3) . .
C102 C101 C110 152.5(3) . .
C101 C110 C111 123.1(3) . .
C101 C110 C113 120.0(3) . .
C111 C110 C113 116.7(3) . .
N112 C111 C110 177.1(3) . .
C111 N112 Mn1 153.3(3) . .
N114 C113 C110 178.9(4) . .
C103 C102 C120 150.4(3) . .
C103 C102 C101 59.7(2) . .
C120 C102 C101 149.9(3) . .
C102 C120 C123 120.5(3) . .
C102 C120 C121 121.0(3) . .
C123 C120 C121 118.4(3) . .
N122 C121 C120 178.5(4) . .
N124 C123 C120 179.8(4) . .
C102 C103 C101 60.5(2) . .
C102 C103 C130 151.2(3) . .
C101 C103 C130 148.3(3) . .
C133 C130 C103 122.0(3) . .
C133 C130 C131 118.0(3) . .
C103 C130 C131 120.0(3) . .
N132 C131 C130 179.7(4) . .
N134 C133 C130 177.4(4) . .
C133 N134 Mn1 126.1(2) . 2_677

loop_
_geom_bond_atom_site_label_1
_geom_bond_atom_site_label_2
_geom_bond_distance
_geom_bond_site_symmetry_2
Mn1 N4 2.214(3) .
Mn1 N134 2.220(3) 2_677
Mn1 N112 2.222(3) .
Mn1 N2 2.233(3) .
Mn1 N3 2.270(3) .
Mn1 N1 2.273(3) .
N1 C10 1.343(4) .
N1 C14 1.349(4) .
N2 C19 1.344(4) .
N2 C15 1.353(4) .
C10 C11 1.374(5) .
C10 H10 0.9500 .
C11 C12 1.374(5) .
C11 H11 0.9500 .
C12 C13 1.387(5) .
C12 H12 0.9500 .
C13 C14 1.392(4) .
C13 H13 0.9500 .
C14 C15 1.486(4) .
C15 C16 1.377(4) .
C16 C17 1.384(5) .
C16 H16 0.9500 .
C17 C18 1.377(5) .
C17 H17 0.9500 .
C18 C19 1.383(5) .
C18 H18 0.9500 .
C19 H19 0.9500 .
N3 C29 1.325(4) .
N3 C25 1.356(4) .
N4 C20 1.332(4) .
N4 C24 1.350(4) .
C20 C21 1.393(5) .
C20 H20 0.9500 .
C21 C22 1.377(5) .
C21 H21 0.9500 .
C22 C23 1.383(5) .
C22 H22 0.9500 .
C23 C24 1.390(5) .
C23 H23 0.9500 .
C24 C25 1.490(5) .
C25 C26 1.380(5) .
C26 C27 1.382(5) .
C26 H26 0.9500 .
C27 C28 1.368(5) .
C27 H27 0.9500 .
C28 C29 1.381(5) .
C28 H28 0.9500 .
C29 H29 0.9500 .
C101 C103 1.384(4) .
C101 C102 1.395(4) .
C101 C110 1.398(4) .
C110 C111 1.409(4) .
C110 C113 1.415(5) .
C111 N112 1.147(4) .
C113 N114 1.156(4) .
C102 C103 1.383(4) .
C102 C120 1.388(4) .
C120 C123 1.420(5) .
C120 C121 1.422(4) .
C121 N122 1.159(4) .
C123 N124 1.159(4) .
C103 C130 1.410(4) .
C130 C133 1.395(5) .
C130 C131 1.425(4) .
C131 N132 1.154(4) .
C133 N134 1.159(4) .
N134 Mn1 2.220(3) 2_677
O2 C32 1.438(11) .
O1 C31 1.445(5) .
